data_8103139
loop_
_publ_author_name
'Xiu-Yan Wang'
'Xiao-Yuan Ma'
'Hong-Bin Xu'

_publ_section_title
;
 Crystal structure of
 [(2-(2-chloro-6-fluorophenyl)-1H-imidazo[4,5-f][1,10]phenanthroline]-(benzene-1,4-dicarboxylato)lead(II),
 Pb(C19H10N4FCl)2(C8H4O4)
;
_journal_issue 1
_journal_name_full 'Zeitschrift f\"ur Kristallographie - New Crystal Structures'
_journal_page_first 149
_journal_volume 226
_journal_year 2011
_chemical_formula_moiety 'C46 H24 Cl2 F2 N8 O4 Pb'
_chemical_formula_sum 'C46 H24 Cl2 F2 N8 O4 Pb'
_chemical_formula_weight 1068.82
_chemical_name_systematic
;
[(2-(2-chloro-6-fluorophenyl)-1H-imidazo[4,5-f][1,10]phenanthroline-lead(II)]-
benzene-1,4-dicarboxylato], 
[Pb(C~19~H~10~N~4~FCl)~2~(C~8~H~4~O~4~)]
;
_space_group_IT_number 15
_symmetry_cell_setting monoclinic
_symmetry_space_group_name_Hall '-C 2yc'
_symmetry_space_group_name_H-M 'C 1 2/c 1'
_atom_sites_solution_hydrogens geom
_atom_sites_solution_primary direct
_atom_sites_solution_secondary difmap
_audit_creation_method SHELXL-97
_cell_angle_alpha 90.00
_cell_angle_beta 106.981(2)
_cell_angle_gamma 90.00
_cell_formula_units_Z 4
_cell_length_a 11.9754(17)
_cell_length_b 17.585(3)
_cell_length_c 19.587(3)
_cell_measurement_reflns_used 3890
_cell_measurement_temperature 293(2)
_cell_measurement_theta_max 26.05
_cell_measurement_theta_min 2.12
_cell_volume 3944.9(11)
_computing_cell_refinement 'SMART (Bruker, 1998)'
_computing_data_collection 'SMART (Bruker, 1998)'
_computing_data_reduction 'SAINT (Bruker, 1998)'
_computing_molecular_graphics 'SHELXTL (Bruker, 1998)'
_computing_publication_material 'SHELXTL (Bruker, 1998)'
_computing_structure_refinement 'SHELXL97 (Sheldrick, 2008)'
_computing_structure_solution 'SHELXS97 (Sheldrick, 2008)'
_diffrn_ambient_temperature 293(2)
_diffrn_measured_fraction_theta_full 0.999
_diffrn_measured_fraction_theta_max 0.995
_diffrn_measurement_device_type 'Bruker APEX CCD area detector'
_diffrn_measurement_method '\f and \w scans'
_diffrn_radiation_monochromator graphite
_diffrn_radiation_source 'fine-focus sealed tube'
_diffrn_radiation_type MoK\a
_diffrn_radiation_wavelength 0.71073
_diffrn_reflns_av_R_equivalents 0.0310
_diffrn_reflns_av_sigmaI/netI 0.0388
_diffrn_reflns_limit_h_max 14
_diffrn_reflns_limit_h_min -13
_diffrn_reflns_limit_k_max 21
_diffrn_reflns_limit_k_min -18
_diffrn_reflns_limit_l_max 24
_diffrn_reflns_limit_l_min -23
_diffrn_reflns_number 10896
_diffrn_reflns_theta_full 25.00
_diffrn_reflns_theta_max 26.05
_diffrn_reflns_theta_min 2.12
_diffrn_standards_decay_% 0
_diffrn_standards_interval_count 0
_diffrn_standards_interval_time 0
_diffrn_standards_number 0
_exptl_absorpt_coefficient_mu 4.480
_exptl_absorpt_correction_T_max 0.85
_exptl_absorpt_correction_T_min 0.58
_exptl_absorpt_correction_type multi-scan
_exptl_absorpt_process_details 'SADABS (Sheldrick 1996)'
_exptl_crystal_colour 'pale yellow'
_exptl_crystal_density_diffrn 1.800
_exptl_crystal_density_method 'not measured'
_exptl_crystal_description block
_exptl_crystal_F_000 2088
_exptl_crystal_size_max 0.27
_exptl_crystal_size_mid 0.18
_exptl_crystal_size_min 0.15
_refine_diff_density_max 1.496
_refine_diff_density_min -1.178
_refine_diff_density_rms 0.137
_refine_ls_extinction_method none
_refine_ls_goodness_of_fit_ref 1.002
_refine_ls_hydrogen_treatment constr
_refine_ls_matrix_type full
_refine_ls_number_parameters 273
_refine_ls_number_reflns 3890
_refine_ls_number_restraints 12
_refine_ls_restrained_S_all 1.002
_refine_ls_R_factor_all 0.0485
_refine_ls_R_factor_gt 0.0393
_refine_ls_shift/su_max 0.000
_refine_ls_shift/su_mean 0.000
_refine_ls_structure_factor_coef Fsqd
_refine_ls_weighting_details 'calc w=1/[\s^2^(Fo^2^)+(0.0686P)^2^+7.7137P] where P=(Fo^2^+2Fc^2^)/3'
_refine_ls_weighting_scheme calc
_refine_ls_wR_factor_gt 0.0990
_refine_ls_wR_factor_ref 0.1044
_reflns_number_gt 3386
_reflns_number_total 3890
_reflns_threshold_expression I>2\s(I)
_cod_data_source_file 1267-3384.cff
_cod_data_source_block 1
_cod_original_cell_volume 3945.1(10)
_cod_original_sg_symbol_H-M 'C 2/c'
_cod_database_code 8103139

loop_
_symmetry_equiv_pos_as_xyz
'x, y, z'
'-x, y, -z+1/2'
'x+1/2, y+1/2, z'
'-x+1/2, y+1/2, -z+1/2'
'-x, -y, -z'
'x, -y, z-1/2'
'-x+1/2, -y+1/2, -z'
'x+1/2, -y+1/2, z-1/2'

loop_
_atom_site_label
_atom_site_type_symbol
_atom_site_fract_x
_atom_site_fract_y
_atom_site_fract_z
_atom_site_U_iso_or_equiv
_atom_site_adp_type
_atom_site_occupancy
_atom_site_symmetry_multiplicity
_atom_site_calc_flag
_atom_site_refinement_flags
C1 C 0.3442(6) 0.1756(4) 0.7680(3) 0.0439(15) Uani 1 1 d .
H1 H 0.3560 0.1999 0.8117 0.053 Uiso 1 1 calc R
C2 C 0.2956(6) 0.1036(4) 0.7599(3) 0.0463(15) Uani 1 1 d .
H2 H 0.2774 0.0798 0.7977 0.056 Uiso 1 1 calc R
C3 C 0.2748(5) 0.0677(3) 0.6953(3) 0.0388(13) Uani 1 1 d .
H3 H 0.2423 0.0193 0.6886 0.047 Uiso 1 1 calc R
C4 C 0.3031(5) 0.1051(3) 0.6394(3) 0.0339(12) Uani 1 1 d .
C5 C 0.3556(5) 0.1770(3) 0.6528(3) 0.0332(12) Uani 1 1 d .
C6 C 0.3899(5) 0.2180(3) 0.5967(3) 0.0329(12) Uani 1 1 d .
C7 C 0.4817(6) 0.3209(3) 0.5647(3) 0.0423(14) Uani 1 1 d .
H7 H 0.5255 0.3651 0.5774 0.051 Uiso 1 1 calc R
C8 C 0.4520(5) 0.2968(4) 0.4935(3) 0.0433(14) Uani 1 1 d .
H8 H 0.4714 0.3266 0.4594 0.052 Uiso 1 1 calc R
C9 C 0.3953(5) 0.2304(4) 0.4746(3) 0.0412(14) Uani 1 1 d .
H9 H 0.3768 0.2133 0.4277 0.049 Uiso 1 1 calc R
C10 C 0.3642(5) 0.1868(3) 0.5273(3) 0.0342(12) Uani 1 1 d .
C11 C 0.3083(5) 0.1140(3) 0.5152(3) 0.0358(12) Uani 1 1 d .
C12 C 0.2812(5) 0.0739(3) 0.5691(3) 0.0351(12) Uani 1 1 d .
C13 C 0.2287(5) 0.0045(4) 0.4765(3) 0.0424(13) Uani 1 1 d .
C20 C 0.7620(5) 0.3790(3) 0.7595(3) 0.0352(12) Uani 1 1 d .
C21 C 0.8852(5) 0.3871(3) 0.7550(3) 0.0329(12) Uani 1 1 d .
C22 C 0.9063(5) 0.3890(3) 0.6887(3) 0.0371(13) Uani 1 1 d .
H22 H 0.8438 0.3891 0.6472 0.044 Uiso 1 1 calc R
C23 C 0.9811(5) 0.3907(4) 0.8161(3) 0.0386(13) Uani 1 1 d .
H23 H 0.9687 0.3942 0.8607 0.046 Uiso 1 1 calc R
N1 N 0.3746(4) 0.2117(3) 0.7173(2) 0.0369(11) Uani 1 1 d .
N2 N 0.4501(4) 0.2834(3) 0.6146(2) 0.0347(10) Uani 1 1 d .
N3 N 0.2741(4) 0.0689(3) 0.4563(2) 0.0398(11) Uani 1 1 d .
H3A H 0.2798 0.0790 0.4145 0.048 Uiso 1 1 calc R
N4 N 0.2316(4) 0.0054(3) 0.5442(3) 0.0424(11) Uani 1 1 d .
O1 O 0.6848(4) 0.3636(3) 0.7039(2) 0.0494(11) Uani 1 1 d .
O2 O 0.7437(4) 0.3860(3) 0.8191(2) 0.0533(12) Uani 1 1 d .
Pb1 Pb 0.5000 0.334505(17) 0.7500 0.03283(12) Uani 1 2 d S
F1 F 0.0081(2) 0.00681(17) 0.35975(16) 0.0343(7) Uani 1 1 d .
Cl1 Cl 0.3660(3) -0.1359(2) 0.49711(17) 0.1245(11) Uani 1 1 d .
C14 C 0.0776(4) -0.0591(3) 0.3756(3) 0.080(3) Uani 1 1 d G
C15 C 0.1844(4) -0.0617(3) 0.4283(2) 0.0538(18) Uani 1 1 d G
C17 C 0.2474(5) -0.1292(3) 0.4418(3) 0.076(2) Uani 1 1 d GU
C16 C 0.2037(7) -0.1941(3) 0.4025(4) 0.103(3) Uani 1 1 d GU
H16 H 0.2459 -0.2392 0.4115 0.124 Uiso 1 1 calc R
C18 C 0.0969(7) -0.1915(3) 0.3498(4) 0.138(7) Uani 1 1 d G
H18 H 0.0676 -0.2349 0.3235 0.166 Uiso 1 1 calc R
C19 C 0.0339(5) -0.1240(4) 0.3364(3) 0.114(5) Uani 1 1 d G
H19 H -0.0376 -0.1222 0.3011 0.137 Uiso 1 1 calc R

loop_
_atom_site_aniso_label
_atom_site_aniso_U_11
_atom_site_aniso_U_22
_atom_site_aniso_U_33
_atom_site_aniso_U_23
_atom_site_aniso_U_13
_atom_site_aniso_U_12
C1 0.050(4) 0.057(4) 0.031(3) -0.009(3) 0.022(3) -0.013(3)
C2 0.050(3) 0.065(4) 0.028(3) 0.004(3) 0.018(3) -0.010(3)
C3 0.039(3) 0.043(3) 0.036(3) 0.004(2) 0.014(2) -0.002(3)
C4 0.035(3) 0.042(3) 0.026(3) 0.001(2) 0.010(2) 0.001(2)
C5 0.025(2) 0.049(4) 0.027(3) 0.003(2) 0.010(2) 0.005(2)
C6 0.031(3) 0.040(3) 0.028(3) 0.003(2) 0.009(2) 0.010(2)
C7 0.044(3) 0.046(4) 0.042(3) 0.003(3) 0.019(3) 0.003(3)
C8 0.050(4) 0.045(4) 0.043(4) 0.010(3) 0.028(3) 0.003(3)
C9 0.048(3) 0.052(4) 0.029(3) 0.005(3) 0.019(3) 0.011(3)
C10 0.035(3) 0.040(3) 0.029(3) 0.004(2) 0.012(2) 0.008(2)
C11 0.038(3) 0.043(3) 0.029(3) 0.002(2) 0.014(2) 0.006(2)
C12 0.038(3) 0.036(3) 0.032(3) 0.001(2) 0.011(2) 0.006(2)
C13 0.052(3) 0.041(3) 0.035(3) -0.008(3) 0.015(3) -0.001(3)
C20 0.037(3) 0.040(3) 0.031(3) 0.001(2) 0.013(2) 0.001(2)
C21 0.034(3) 0.036(3) 0.031(3) 0.003(2) 0.014(2) 0.000(2)
C22 0.029(3) 0.051(4) 0.029(3) -0.001(2) 0.005(2) 0.004(2)
C23 0.038(3) 0.056(4) 0.024(3) 0.001(2) 0.014(2) 0.001(3)
N1 0.040(3) 0.044(3) 0.028(2) -0.003(2) 0.013(2) -0.004(2)
N2 0.036(2) 0.040(3) 0.031(2) 0.002(2) 0.0134(19) 0.004(2)
N3 0.049(3) 0.048(3) 0.026(2) -0.003(2) 0.016(2) 0.001(2)
N4 0.055(3) 0.039(3) 0.036(3) -0.005(2) 0.018(2) -0.005(2)
O1 0.033(2) 0.083(3) 0.034(2) 0.000(2) 0.0127(18) -0.009(2)
O2 0.040(2) 0.088(4) 0.038(2) -0.014(2) 0.0199(19) -0.008(2)
Pb1 0.03263(17) 0.03951(19) 0.02862(17) 0.000 0.01251(12) 0.000
F1 0.0233(14) 0.0310(16) 0.0386(17) -0.0065(13) -0.0067(12) 0.0140(12)
Cl1 0.112(2) 0.147(3) 0.099(2) 0.001(2) 0.0059(17) 0.062(2)
C14 0.088(6) 0.116(7) 0.046(4) -0.044(4) 0.038(4) -0.065(6)
C15 0.084(5) 0.047(4) 0.045(4) -0.006(3) 0.040(4) -0.005(3)
C17 0.077(2) 0.076(2) 0.076(2) -0.0006(10) 0.0241(12) 0.0001(10)
C16 0.105(4) 0.103(4) 0.104(4) -0.0001(10) 0.0321(14) -0.0002(10)
C18 0.255(17) 0.093(7) 0.136(11) -0.064(7) 0.166(13) -0.090(9)
C19 0.132(9) 0.154(11) 0.081(7) -0.074(7) 0.069(7) -0.093(9)

loop_
_atom_type_symbol
_atom_type_description
_atom_type_scat_dispersion_real
_atom_type_scat_dispersion_imag
_atom_type_scat_source
C C 0.0033 0.0016 'International Tables Vol C Tables 4.2.6.8 and 6.1.1.4'
H H 0.0000 0.0000 'International Tables Vol C Tables 4.2.6.8 and 6.1.1.4'
N N 0.0061 0.0033 'International Tables Vol C Tables 4.2.6.8 and 6.1.1.4'
O O 0.0106 0.0060 'International Tables Vol C Tables 4.2.6.8 and 6.1.1.4'
Pb Pb -3.3944 10.1111 'International Tables Vol C Tables 4.2.6.8 and 6.1.1.4'
F F 0.0171 0.0103 'International Tables Vol C Tables 4.2.6.8 and 6.1.1.4'
Cl Cl 0.1484 0.1585 'International Tables Vol C Tables 4.2.6.8 and 6.1.1.4'

loop_
_geom_angle_atom_site_label_1
_geom_angle_atom_site_label_2
_geom_angle_atom_site_label_3
_geom_angle
_geom_angle_site_symmetry_1
_geom_angle_site_symmetry_3
N1 C1 C2 123.7(5) . .
N1 C1 H1 118.2 . .
C2 C1 H1 118.2 . .
C3 C2 C1 118.9(5) . .
C3 C2 H2 120.5 . .
C1 C2 H2 120.5 . .
C2 C3 C4 119.0(6) . .
C2 C3 H3 120.5 . .
C4 C3 H3 120.5 . .
C5 C4 C3 118.3(5) . .
C5 C4 C12 118.1(5) . .
C3 C4 C12 123.6(5) . .
N1 C5 C4 121.5(5) . .
N1 C5 C6 117.8(5) . .
C4 C5 C6 120.7(5) . .
N2 C6 C10 122.0(5) . .
N2 C6 C5 118.0(5) . .
C10 C6 C5 119.9(5) . .
N2 C7 C8 122.7(6) . .
N2 C7 H7 118.6 . .
C8 C7 H7 118.6 . .
C9 C8 C7 119.8(5) . .
C9 C8 H8 120.1 . .
C7 C8 H8 120.1 . .
C8 C9 C10 119.0(5) . .
C8 C9 H9 120.5 . .
C10 C9 H9 120.5 . .
C6 C10 C9 117.4(5) . .
C6 C10 C11 117.7(5) . .
C9 C10 C11 124.8(5) . .
N3 C11 C12 105.6(5) . .
N3 C11 C10 132.2(5) . .
C12 C11 C10 122.1(5) . .
N4 C12 C11 110.6(5) . .
N4 C12 C4 128.1(5) . .
C11 C12 C4 121.3(5) . .
N4 C13 N3 112.7(5) . .
N4 C13 C15 123.1(5) . .
N3 C13 C15 124.2(5) . .
O1 C20 O2 123.5(5) . .
O1 C20 C21 117.5(5) . .
O2 C20 C21 119.0(5) . .
C23 C21 C22 118.0(5) . .
C23 C21 C20 121.8(5) . .
C22 C21 C20 120.2(5) . .
C23 C22 C21 120.7(5) 2_756 .
C23 C22 H22 119.6 2_756 .
C21 C22 H22 119.6 . .
C22 C23 C21 121.1(5) 2_756 .
C22 C23 H23 119.5 2_756 .
C21 C23 H23 119.5 . .
C1 N1 C5 118.4(5) . .
C1 N1 Pb1 118.8(4) . .
C5 N1 Pb1 122.0(3) . .
C7 N2 C6 118.7(5) . .
C7 N2 Pb1 122.1(4) . .
C6 N2 Pb1 119.2(3) . .
C11 N3 C13 106.6(5) . .
C11 N3 H3A 126.7 . .
C13 N3 H3A 126.7 . .
C13 N4 C12 104.5(5) . .
C20 O1 Pb1 103.0(3) . .
N1 Pb1 N1 67.7(2) . 2_656
N1 Pb1 O1 123.45(14) . .
N1 Pb1 O1 76.54(15) 2_656 .
N1 Pb1 O1 76.54(15) . 2_656
N1 Pb1 O1 123.45(15) 2_656 2_656
O1 Pb1 O1 157.9(2) . 2_656
N1 Pb1 N2 62.26(14) . .
N1 Pb1 N2 84.93(14) 2_656 .
O1 Pb1 N2 72.52(13) . .
O1 Pb1 N2 115.36(13) 2_656 .
N1 Pb1 N2 84.93(14) . 2_656
N1 Pb1 N2 62.26(14) 2_656 2_656
O1 Pb1 N2 115.36(13) . 2_656
O1 Pb1 N2 72.52(13) 2_656 2_656
N2 Pb1 N2 141.0(2) . 2_656
C15 C14 C19 120.0 . .
C15 C14 F1 123.2(4) . .
C19 C14 F1 116.8(4) . .
C17 C15 C14 120.0 . .
C17 C15 C13 118.2(4) . .
C14 C15 C13 121.5(4) . .
C15 C17 C16 120.0 . .
C15 C17 Cl1 123.0(4) . .
C16 C17 Cl1 117.0(4) . .
C18 C16 C17 120.0 . .
C18 C16 H16 120.0 . .
C17 C16 H16 120.0 . .
C16 C18 C19 120.0 . .
C16 C18 H18 120.0 . .
C19 C18 H18 120.0 . .
C18 C19 C14 120.0 . .
C18 C19 H19 120.0 . .
C14 C19 H19 120.0 . .

loop_
_geom_bond_atom_site_label_1
_geom_bond_atom_site_label_2
_geom_bond_distance
_geom_bond_site_symmetry_2
C1 N1 1.316(7) .
C1 C2 1.384(9) .
C1 H1 0.9300 .
C2 C3 1.370(8) .
C2 H2 0.9300 .
C3 C4 1.401(7) .
C3 H3 0.9300 .
C4 C5 1.401(8) .
C4 C12 1.434(7) .
C5 N1 1.360(7) .
C5 C6 1.469(7) .
C6 N2 1.348(7) .
C6 C10 1.414(8) .
C7 N2 1.324(7) .
C7 C8 1.399(9) .
C7 H7 0.9300 .
C8 C9 1.348(9) .
C8 H8 0.9300 .
C9 C10 1.420(8) .
C9 H9 0.9300 .
C10 C11 1.433(8) .
C11 N3 1.361(7) .
C11 C12 1.385(8) .
C12 N4 1.368(7) .
C13 N4 1.317(7) .
C13 N3 1.364(8) .
C13 C15 1.495(7) .
C20 O1 1.235(7) .
C20 O2 1.254(6) .
C20 C21 1.510(7) .
C21 C23 1.397(7) .
C21 C22 1.395(7) .
C22 C23 1.379(8) 2_756
C22 H22 0.9300 .
C23 C22 1.379(8) 2_756
C23 H23 0.9300 .
N1 Pb1 2.602(5) .
N2 Pb1 2.697(4) .
N3 H3A 0.8600 .
O1 Pb1 2.673(4) .
Pb1 N1 2.602(5) 2_656
Pb1 O1 2.673(4) 2_656
Pb1 N2 2.697(4) 2_656
F1 C14 1.407(5) .
Cl1 C17 1.519(6) .
C14 C15 1.3900 .
C14 C19 1.3900 .
C15 C17 1.3900 .
C17 C16 1.3900 .
C16 C18 1.3900 .
C16 H16 0.9300 .
C18 C19 1.3900 .
C18 H18 0.9300 .
C19 H19 0.9300 .

loop_
_geom_hbond_atom_site_label_D
_geom_hbond_atom_site_label_H
_geom_hbond_atom_site_label_A
_geom_hbond_distance_DH
_geom_hbond_distance_HA
_geom_hbond_distance_DA
_geom_hbond_angle_DHA
_geom_hbond_site_symmetry_A
N3 H3A O2 0.86 1.89 2.723(6) 161.4 8_455
